data_4509003
loop_
_publ_author_name
'Guo, Hua-Dong'
'Guo, Xian-Min'
'Batten, Stuart R.'
'Song, Jiang-Feng'
'Song, Shu-Yan'
'Dang, Song'
'Zheng, Guo-Li'
'Tang, Jin-Kui'
'Zhang, Hong-Jie'

_publ_section_title
;
 Hydrothermal Synthesis, Structures, and Luminescent Properties of Seven
 d10Metal&#x2212;Organic Frameworks Based on
 9,9-Dipropylfluorene-2,7-Dicarboxylic Acid (H2DFDA)
;
_journal_issue 3
_journal_name_full 'Crystal Growth &amp; Design'
_journal_page_first 1394
_journal_paper_doi 10.1021/cg8006469
_journal_volume 9
_journal_year 2009
_chemical_formula_moiety 'C140 H142 N16 O19 Zn4'
_chemical_formula_sum 'C140 H142 N16 O19 Zn4'
_chemical_formula_weight 2614.18
_chemical_melting_point ?
_chemical_name_systematic
;
 ?
;
_space_group_IT_number 2
_symmetry_cell_setting triclinic
_symmetry_space_group_name_Hall '-P 1'
_symmetry_space_group_name_H-M 'P -1'
_atom_sites_solution_hydrogens geom
_atom_sites_solution_primary direct
_atom_sites_solution_secondary difmap
_audit_creation_method SHELXL-97
_cell_angle_alpha 88.4380(10)
_cell_angle_beta 85.2750(10)
_cell_angle_gamma 70.7740(10)
_cell_formula_units_Z 1
_cell_length_a 13.7354(7)
_cell_length_b 13.8485(8)
_cell_length_c 22.4233(12)
_cell_measurement_reflns_used 15341
_cell_measurement_temperature 298(2)
_cell_measurement_theta_max 27.5
_cell_measurement_theta_min 3.4
_cell_volume 4013.7(4)
_computing_cell_refinement 'SAINT (Bruker, 1999)'
_computing_data_collection 'SMART (Bruker, 1997)'
_computing_data_reduction SAINT
_computing_molecular_graphics 'SHELXTL-PLUS (Sheldrick, 1990)'
_computing_publication_material SHELXL-97
_computing_structure_refinement 'SHELXL-97 (Sheldrick, 1997)'
_computing_structure_solution 'SHELXS-97 (Sheldrick, 1997)'
_diffrn_ambient_temperature 293(2)
_diffrn_measured_fraction_theta_full 0.970
_diffrn_measured_fraction_theta_max 0.970
_diffrn_measurement_device_type 'Bruker APEX CCD area-detector'
_diffrn_measurement_method '\w scans'
_diffrn_radiation_monochromator graphite
_diffrn_radiation_source 'fine-focus sealed tube'
_diffrn_radiation_type MoK\a
_diffrn_radiation_wavelength 0.71073
_diffrn_reflns_av_R_equivalents 0.0195
_diffrn_reflns_av_sigmaI/netI 0.0441
_diffrn_reflns_limit_h_max 16
_diffrn_reflns_limit_h_min -15
_diffrn_reflns_limit_k_max 17
_diffrn_reflns_limit_k_min -16
_diffrn_reflns_limit_l_max 27
_diffrn_reflns_limit_l_min -18
_diffrn_reflns_number 22465
_diffrn_reflns_theta_full 26.03
_diffrn_reflns_theta_max 26.03
_diffrn_reflns_theta_min 1.56
_diffrn_standards_number 0
_exptl_absorpt_coefficient_mu 0.650
_exptl_absorpt_correction_T_max 0.8671
_exptl_absorpt_correction_T_min 0.7712
_exptl_absorpt_correction_type multi-scan
_exptl_absorpt_process_details 'SADABS (Sheldrick, 1996)'
_exptl_crystal_colour Colorless
_exptl_crystal_density_diffrn 1.082
_exptl_crystal_density_method 'not measured'
_exptl_crystal_description Block
_exptl_crystal_F_000 1366
_exptl_crystal_size_max 0.40
_exptl_crystal_size_mid 0.38
_exptl_crystal_size_min 0.22
_refine_diff_density_max 1.447
_refine_diff_density_min -0.662
_refine_diff_density_rms 0.135
_refine_ls_extinction_method none
_refine_ls_goodness_of_fit_ref 1.051
_refine_ls_hydrogen_treatment constr
_refine_ls_matrix_type full
_refine_ls_number_parameters 820
_refine_ls_number_reflns 15341
_refine_ls_number_restraints 0
_refine_ls_restrained_S_all 1.051
_refine_ls_R_factor_all 0.0945
_refine_ls_R_factor_gt 0.0758
_refine_ls_shift/su_max 0.002
_refine_ls_shift/su_mean 0.000
_refine_ls_structure_factor_coef Fsqd
_refine_ls_weighting_details 'calc w=1/[\s^2^(Fo^2^)+(0.1472P)^2^+4.2702P] where P=(Fo^2^+2Fc^2^)/3'
_refine_ls_weighting_scheme calc
_refine_ls_wR_factor_gt 0.2153
_refine_ls_wR_factor_ref 0.2336
_reflns_number_gt 11751
_reflns_number_total 15341
_reflns_threshold_expression >2sigma(I)
_cod_data_source_file cg8006469sup1.cif
_cod_data_source_block compound3
_cod_depositor_comments
;
The following automatic conversions were performed:

'_chemical_melting_point' value 'not measured' was changed to '?' -
the value is undefined or not given.

Automatic conversion script
Id: cif_fix_values 1891 2012-01-12 08:04:46Z andrius 
;
_cod_original_sg_symbol_Hall p-1
_cod_original_sg_symbol_H-M p-1
_cod_database_code 4509003

loop_
_symmetry_equiv_pos_as_xyz
'x, y, z'
'-x, -y, -z'

loop_
_atom_site_label
_atom_site_type_symbol
_atom_site_fract_x
_atom_site_fract_y
_atom_site_fract_z
_atom_site_U_iso_or_equiv
_atom_site_adp_type
_atom_site_occupancy
_atom_site_symmetry_multiplicity
_atom_site_calc_flag
_atom_site_refinement_flags
C1 C 0.0855(4) 1.7053(4) 0.2275(4) 0.0657(19) Uani 1 1 d .
H1 H 0.0518 1.7530 0.2571 0.079 Uiso 1 1 calc R
C2 C 0.0592(4) 1.7223(5) 0.1678(4) 0.081(2) Uani 1 1 d .
C3 C 0.1114(5) 1.6543(6) 0.1250(4) 0.098(3) Uani 1 1 d .
H3 H 0.0935 1.6672 0.0857 0.118 Uiso 1 1 calc R
C4 C 0.1913(5) 1.5654(6) 0.1374(3) 0.081(2) Uani 1 1 d .
H4 H 0.2264 1.5194 0.1072 0.097 Uiso 1 1 calc R
C5 C 0.3683(4) 1.3760(4) 0.1955(2) 0.0543(14) Uani 1 1 d .
H5 H 0.3715 1.3658 0.1544 0.065 Uiso 1 1 calc R
C6 C 0.4353(3) 1.3054(3) 0.2309(2) 0.0428(11) Uani 1 1 d .
H6 H 0.4831 1.2467 0.2136 0.051 Uiso 1 1 calc R
C7 C 0.4319(3) 1.3215(3) 0.2924(2) 0.0314(9) Uani 1 1 d .
C8 C 0.3585(3) 1.4074(3) 0.3193(2) 0.0361(9) Uani 1 1 d .
H8 H 0.3549 1.4170 0.3604 0.043 Uiso 1 1 calc R
C9 C 0.2014(3) 1.5765(3) 0.3015(3) 0.0486(13) Uani 1 1 d .
C10 C 0.1637(4) 1.6148(3) 0.2413(3) 0.0528(14) Uani 1 1 d .
C11 C 0.2166(4) 1.5476(4) 0.1955(3) 0.0568(14) Uani 1 1 d .
C12 C 0.2961(3) 1.4624(3) 0.2223(2) 0.0436(11) Uani 1 1 d .
C13 C 0.2909(3) 1.4783(3) 0.2842(2) 0.0387(10) Uani 1 1 d .
C14 C -0.0262(5) 1.8187(8) 0.1542(6) 0.120(5) Uani 1 1 d .
C15 C 0.5075(3) 1.2466(3) 0.33003(19) 0.0295(8) Uani 1 1 d .
C16 C 0.2391(4) 1.6587(4) 0.3296(3) 0.0656(17) Uani 1 1 d .
H16A H 0.2910 1.6715 0.3015 0.079 Uiso 1 1 calc R
H16B H 0.1810 1.7218 0.3335 0.079 Uiso 1 1 calc R
C17 C 0.2830(6) 1.6357(5) 0.3884(4) 0.082(2) Uani 1 1 d .
H17A H 0.3438 1.5749 0.3851 0.098 Uiso 1 1 calc R
H17B H 0.2327 1.6221 0.4173 0.098 Uiso 1 1 calc R
C18 C 0.3133(7) 1.7273(6) 0.4103(5) 0.121(4) Uani 1 1 d .
H18A H 0.3416 1.7110 0.4485 0.181 Uiso 1 1 calc R
H18B H 0.2530 1.7872 0.4140 0.181 Uiso 1 1 calc R
H18C H 0.3640 1.7399 0.3819 0.181 Uiso 1 1 calc R
C19 C 0.1168(4) 1.5516(4) 0.3420(3) 0.0561(14) Uani 1 1 d .
H19A H 0.1443 1.5265 0.3800 0.067 Uiso 1 1 calc R
H19B H 0.0595 1.6144 0.3498 0.067 Uiso 1 1 calc R
C20 C 0.0756(4) 1.4736(4) 0.3169(3) 0.0649(16) Uani 1 1 d .
H20A H 0.0532 1.4955 0.2774 0.078 Uiso 1 1 calc R
H20B H 0.1313 1.4087 0.3125 0.078 Uiso 1 1 calc R
C21 C -0.0131(6) 1.4575(7) 0.3550(4) 0.100(3) Uani 1 1 d .
H21A H -0.0354 1.4074 0.3366 0.150 Uiso 1 1 calc R
H21B H -0.0694 1.5209 0.3589 0.150 Uiso 1 1 calc R
H21C H 0.0088 1.4339 0.3939 0.150 Uiso 1 1 calc R
C22 C -0.3031(4) 2.3665(3) 0.2252(2) 0.0396(10) Uani 1 1 d .
H22 H -0.3646 2.3526 0.2335 0.047 Uiso 1 1 calc R
C23 C -0.2170(3) 2.2939(3) 0.1965(2) 0.0363(9) Uani 1 1 d .
C24 C -0.1257(4) 2.3164(3) 0.1841(2) 0.0426(11) Uani 1 1 d .
H24 H -0.0682 2.2673 0.1657 0.051 Uiso 1 1 calc R
C25 C -0.1188(4) 2.4102(3) 0.1986(2) 0.0441(11) Uani 1 1 d .
H25 H -0.0578 2.4249 0.1898 0.053 Uiso 1 1 calc R
C26 C -0.1576(3) 2.6471(3) 0.2431(2) 0.0429(11) Uani 1 1 d .
H26 H -0.0918 2.6226 0.2236 0.051 Uiso 1 1 calc R
C27 C -0.1931(3) 2.7432(3) 0.2686(2) 0.0385(10) Uani 1 1 d .
H27 H -0.1500 2.7829 0.2669 0.046 Uiso 1 1 calc R
C28 C -0.2923(3) 2.7820(3) 0.29685(19) 0.0318(9) Uani 1 1 d .
C29 C -0.3588(3) 2.7238(3) 0.2982(2) 0.0345(9) Uani 1 1 d .
H29 H -0.4262 2.7502 0.3153 0.041 Uiso 1 1 calc R
C30 C -0.3806(3) 2.5497(3) 0.2716(2) 0.0433(11) Uani 1 1 d .
C31 C -0.2958(3) 2.4594(3) 0.2410(2) 0.0408(11) Uani 1 1 d .
C32 C -0.2054(3) 2.4822(3) 0.2268(2) 0.0391(10) Uani 1 1 d .
C33 C -0.2224(3) 2.5873(3) 0.2472(2) 0.0368(10) Uani 1 1 d .
C34 C -0.3230(3) 2.6263(3) 0.2736(2) 0.0365(10) Uani 1 1 d .
C35 C -0.2263(4) 2.1943(3) 0.1777(2) 0.0366(10) Uani 1 1 d .
C36 C -0.3313(3) 2.8856(3) 0.32515(18) 0.0300(9) Uani 1 1 d .
C37 C -0.4748(4) 2.5890(4) 0.2344(3) 0.0561(15) Uani 1 1 d .
H37A H -0.5106 2.5390 0.2368 0.067 Uiso 1 1 calc R
H37B H -0.5217 2.6515 0.2526 0.067 Uiso 1 1 calc R
C38 C -0.4534(5) 2.6104(5) 0.1687(3) 0.0670(16) Uani 1 1 d .
H38A H -0.4130 2.6563 0.1656 0.080 Uiso 1 1 calc R
H38B H -0.4120 2.5468 0.1491 0.080 Uiso 1 1 calc R
C39 C -0.5495(6) 2.6569(6) 0.1362(4) 0.094(2) Uani 1 1 d .
H39A H -0.5305 2.6685 0.0951 0.141 Uiso 1 1 calc R
H39B H -0.5901 2.7208 0.1546 0.141 Uiso 1 1 calc R
H39C H -0.5891 2.6112 0.1381 0.141 Uiso 1 1 calc R
C40 C -0.4157(4) 2.5226(4) 0.3348(3) 0.0539(14) Uani 1 1 d .
H40A H -0.4701 2.5821 0.3514 0.065 Uiso 1 1 calc R
H40B H -0.4456 2.4688 0.3314 0.065 Uiso 1 1 calc R
C41 C -0.3327(6) 2.4879(5) 0.3788(3) 0.0722(18) Uani 1 1 d .
H41A H -0.2785 2.4274 0.3633 0.087 Uiso 1 1 calc R
H41B H -0.3022 2.5412 0.3829 0.087 Uiso 1 1 calc R
C42 C -0.3756(8) 2.4642(6) 0.4399(4) 0.106(3) Uani 1 1 d .
H42A H -0.3210 2.4428 0.4665 0.160 Uiso 1 1 calc R
H42B H -0.4045 2.4104 0.4363 0.160 Uiso 1 1 calc R
H42C H -0.4285 2.5243 0.4557 0.160 Uiso 1 1 calc R
C43 C 0.7188(3) 0.9122(3) 0.61966(18) 0.0310(9) Uani 1 1 d .
C44 C 0.7472(4) 0.8383(4) 0.6636(2) 0.0430(11) Uani 1 1 d .
H44 H 0.7108 0.7926 0.6706 0.052 Uiso 1 1 calc R
C45 C 0.8301(4) 0.8317(4) 0.6975(2) 0.0436(11) Uani 1 1 d .
H45 H 0.8481 0.7816 0.7268 0.052 Uiso 1 1 calc R
C46 C 0.8853(3) 0.8978(4) 0.6882(2) 0.0414(11) Uani 1 1 d .
C47 C 0.8555(4) 0.9727(5) 0.6449(3) 0.0601(16) Uani 1 1 d .
H47 H 0.8913 1.0189 0.6384 0.072 Uiso 1 1 calc R
C48 C 0.7730(4) 0.9801(4) 0.6107(2) 0.0521(13) Uani 1 1 d .
H48 H 0.7544 1.0310 0.5818 0.062 Uiso 1 1 calc R
C49 C 0.9730(3) 0.8930(5) 0.7255(2) 0.0514(13) Uani 1 1 d .
H49A H 0.9590 0.9584 0.7450 0.062 Uiso 1 1 calc R
H49B H 0.9784 0.8414 0.7564 0.062 Uiso 1 1 calc R
C50 C 0.6270(3) 0.9167(3) 0.5847(2) 0.0341(9) Uani 1 1 d .
H50A H 0.6386 0.8501 0.5674 0.041 Uiso 1 1 calc R
H50B H 0.5653 0.9323 0.6121 0.041 Uiso 1 1 calc R
C51 C 0.7942(4) 1.2068(4) 0.3724(3) 0.0632(17) Uani 1 1 d .
H51 H 0.7483 1.2523 0.3997 0.076 Uiso 1 1 calc R
C52 C 0.8860(4) 1.2121(4) 0.3509(3) 0.0702(19) Uani 1 1 d .
H52 H 0.9157 1.2605 0.3606 0.084 Uiso 1 1 calc R
C53 C 0.8607(3) 1.0813(3) 0.31196(19) 0.0343(9) Uani 1 1 d .
H53 H 0.8709 1.0229 0.2894 0.041 Uiso 1 1 calc R
C54 C 0.5680(3) 1.1389(3) 0.48912(19) 0.0334(9) Uani 1 1 d .
H54 H 0.5415 1.2082 0.4803 0.040 Uiso 1 1 calc R
C55 C 0.5600(3) 1.0971(3) 0.5436(2) 0.0375(10) Uani 1 1 d .
H55 H 0.5275 1.1315 0.5785 0.045 Uiso 1 1 calc R
C56 C 0.6456(3) 0.9762(3) 0.47975(18) 0.0319(9) Uani 1 1 d .
H56 H 0.6826 0.9121 0.4638 0.038 Uiso 1 1 calc R
C57 C -0.8114(4) 2.0221(5) 0.1386(2) 0.0493(13) Uani 1 1 d .
C58 C -0.7784(4) 1.9435(5) 0.1781(2) 0.0519(13) Uani 1 1 d .
H58 H -0.8137 1.8967 0.1845 0.062 Uiso 1 1 calc R
C59 C -0.6913(4) 1.9337(4) 0.2088(2) 0.0480(12) Uani 1 1 d .
H59 H -0.6694 1.8801 0.2357 0.058 Uiso 1 1 calc R
C60 C -0.6372(3) 2.0010(4) 0.2003(2) 0.0403(10) Uani 1 1 d .
C61 C -0.6712(4) 2.0804(5) 0.1611(3) 0.0585(14) Uani 1 1 d .
H61 H -0.6358 2.1271 0.1552 0.070 Uiso 1 1 calc R
C62 C -0.7584(4) 2.0923(5) 0.1298(3) 0.0606(15) Uani 1 1 d .
H62 H -0.7808 2.1466 0.1033 0.073 Uiso 1 1 calc R
C63 C -0.9073(4) 2.0357(6) 0.1054(2) 0.0661(18) Uani 1 1 d .
H63A H -0.9527 2.0055 0.1286 0.079 Uiso 1 1 calc R
H63B H -0.9444 2.1080 0.1008 0.079 Uiso 1 1 calc R
C64 C -0.5446(4) 1.9898(4) 0.2354(2) 0.0469(12) Uani 1 1 d .
H64A H -0.5537 2.0541 0.2551 0.056 Uiso 1 1 calc R
H64B H -0.5403 1.9382 0.2662 0.056 Uiso 1 1 calc R
C65 C -0.4104(4) 1.8778(4) 0.1593(3) 0.0530(13) Uani 1 1 d .
H65 H -0.4441 1.8318 0.1513 0.064 Uiso 1 1 calc R
C66 C -0.3146(4) 1.8756(4) 0.1360(2) 0.0479(12) Uani 1 1 d .
H66 H -0.2709 1.8271 0.1094 0.057 Uiso 1 1 calc R
C67 C -0.3755(3) 2.0064(3) 0.19538(19) 0.0329(9) Uani 1 1 d .
H67 H -0.3819 2.0646 0.2173 0.039 Uiso 1 1 calc R
C68 C -0.8331(5) 1.8760(4) -0.0259(2) 0.0567(14) Uani 1 1 d .
H68 H -0.8126 1.8146 -0.0468 0.068 Uiso 1 1 calc R
C69 C -0.8517(5) 1.8853(5) 0.0338(3) 0.0665(16) Uani 1 1 d .
H69 H -0.8465 1.8327 0.0613 0.080 Uiso 1 1 calc R
C70 C -0.8775(4) 2.0344(4) -0.0059(2) 0.0458(11) Uani 1 1 d .
H70 H -0.8943 2.1049 -0.0097 0.055 Uiso 1 1 calc R
N1 N 0.7780(3) 1.1243(3) 0.34820(17) 0.0334(8) Uani 1 1 d .
N2 N 0.9277(3) 1.1322(3) 0.31188(18) 0.0422(9) Uani 1 1 d .
N3 N 0.6097(3) 0.9931(3) 0.53718(15) 0.0313(7) Uani 1 1 d .
N4 N 0.6216(3) 1.0627(2) 0.44844(15) 0.0301(7) Uani 1 1 d .
N5 N -0.2939(3) 1.9580(3) 0.15886(16) 0.0335(8) Uani 1 1 d .
N6 N -0.4471(3) 1.9604(3) 0.19650(17) 0.0376(8) Uani 1 1 d .
N7 N -0.8797(3) 1.9871(4) 0.04593(17) 0.0487(11) Uani 1 1 d .
N8 N -0.8489(3) 1.9708(3) -0.05131(16) 0.0392(8) Uani 1 1 d .
O1 O 0.5264(3) 1.2739(2) 0.37837(15) 0.0488(8) Uani 1 1 d .
O2 O 0.5501(2) 1.1553(2) 0.30906(13) 0.0330(6) Uani 1 1 d .
O1W O -0.0752(10) 2.8293(8) 0.3892(6) 0.117(4) Uani 0.50 1 d P
O3 O -0.0731(4) 1.8103(5) 0.1039(3) 0.113(2) Uani 1 1 d .
O2W O -0.9586(14) 2.2890(12) 0.0482(6) 0.148(6) Uani 0.50 1 d P
O4 O -0.0513(3) 1.8915(4) 0.1813(4) 0.152(4) Uani 1 1 d .
O3W O 0.7995(13) 0.7461(10) 0.4656(9) 0.166(7) Uani 0.50 1 d P
O5 O -0.3113(3) 2.1906(3) 0.16617(19) 0.0553(9) Uani 1 1 d .
O6 O -0.1430(2) 2.1177(2) 0.17240(14) 0.0404(7) Uani 1 1 d .
O7 O -0.4225(2) 2.9216(2) 0.34550(13) 0.0364(7) Uani 1 1 d .
O8 O -0.2665(2) 2.9347(2) 0.32738(14) 0.0363(7) Uani 1 1 d .
Zn1 Zn 0.65605(3) 1.07389(3) 0.36072(2) 0.02660(15) Uani 1 1 d .
Zn2 Zn -0.16662(3) 1.99647(3) 0.13939(2) 0.02942(15) Uani 1 1 d .

loop_
_atom_site_aniso_label
_atom_site_aniso_U_11
_atom_site_aniso_U_22
_atom_site_aniso_U_33
_atom_site_aniso_U_23
_atom_site_aniso_U_13
_atom_site_aniso_U_12
C1 0.024(2) 0.034(3) 0.136(6) 0.015(3) 0.000(3) -0.007(2)
C2 0.031(3) 0.059(4) 0.139(7) 0.066(4) -0.007(4) 0.000(3)
C3 0.042(3) 0.106(6) 0.118(6) 0.073(5) -0.007(4) 0.008(4)
C4 0.049(3) 0.087(5) 0.081(5) 0.038(4) -0.014(3) 0.010(3)
C5 0.044(3) 0.052(3) 0.049(3) 0.010(2) -0.010(2) 0.010(2)
C6 0.034(2) 0.034(2) 0.048(3) 0.006(2) -0.006(2) 0.0051(19)
C7 0.0232(19) 0.0239(19) 0.045(2) 0.0048(17) -0.0073(17) -0.0046(15)
C8 0.031(2) 0.027(2) 0.051(3) -0.0010(18) -0.0071(19) -0.0092(17)
C9 0.026(2) 0.022(2) 0.092(4) -0.010(2) -0.006(2) -0.0001(17)
C10 0.028(2) 0.029(2) 0.101(4) 0.020(3) -0.014(3) -0.0085(19)
C11 0.032(3) 0.045(3) 0.081(4) 0.023(3) -0.004(3) 0.002(2)
C12 0.032(2) 0.035(2) 0.057(3) 0.012(2) -0.008(2) -0.0017(19)
C13 0.024(2) 0.023(2) 0.068(3) 0.002(2) -0.005(2) -0.0062(16)
C14 0.024(3) 0.109(7) 0.201(10) 0.121(7) 0.001(5) 0.000(4)
C15 0.026(2) 0.0248(19) 0.037(2) 0.0017(16) -0.0033(16) -0.0078(16)
C16 0.043(3) 0.034(3) 0.114(5) -0.015(3) -0.008(3) -0.003(2)
C17 0.078(5) 0.053(4) 0.114(6) -0.017(4) -0.013(4) -0.020(3)
C18 0.102(6) 0.070(5) 0.194(11) -0.060(6) -0.029(6) -0.023(5)
C19 0.033(3) 0.041(3) 0.085(4) -0.008(3) 0.005(3) -0.002(2)
C20 0.043(3) 0.050(3) 0.103(5) 0.004(3) -0.005(3) -0.016(2)
C21 0.069(5) 0.122(7) 0.125(7) 0.028(5) -0.008(4) -0.056(5)
C22 0.038(2) 0.030(2) 0.052(3) -0.0097(19) 0.004(2) -0.0148(19)
C23 0.040(2) 0.023(2) 0.044(2) -0.0031(17) -0.0022(19) -0.0083(18)
C24 0.036(2) 0.029(2) 0.056(3) -0.008(2) 0.002(2) -0.0029(18)
C25 0.032(2) 0.030(2) 0.067(3) -0.011(2) 0.009(2) -0.0088(18)
C26 0.028(2) 0.029(2) 0.070(3) -0.006(2) 0.005(2) -0.0086(18)
C27 0.031(2) 0.030(2) 0.055(3) -0.0032(19) -0.001(2) -0.0114(18)
C28 0.029(2) 0.0235(19) 0.041(2) -0.0003(17) -0.0039(17) -0.0063(16)
C29 0.029(2) 0.028(2) 0.044(2) -0.0049(18) 0.0008(18) -0.0061(17)
C30 0.031(2) 0.026(2) 0.073(3) -0.017(2) 0.011(2) -0.0124(18)
C31 0.036(2) 0.027(2) 0.059(3) -0.007(2) 0.006(2) -0.0107(18)
C32 0.032(2) 0.029(2) 0.055(3) -0.0056(19) -0.001(2) -0.0085(18)
C33 0.030(2) 0.025(2) 0.053(3) -0.0058(18) 0.0036(19) -0.0061(17)
C34 0.033(2) 0.027(2) 0.050(3) -0.0069(18) 0.0016(19) -0.0114(18)
C35 0.047(3) 0.024(2) 0.037(2) -0.0049(17) 0.0021(19) -0.0096(19)
C36 0.037(2) 0.0218(19) 0.031(2) 0.0043(15) -0.0116(17) -0.0079(17)
C37 0.034(3) 0.044(3) 0.092(4) -0.030(3) 0.007(3) -0.015(2)
C38 0.056(4) 0.054(3) 0.090(5) -0.010(3) -0.012(3) -0.015(3)
C39 0.088(5) 0.075(5) 0.114(6) -0.015(4) -0.041(5) -0.009(4)
C40 0.048(3) 0.034(2) 0.079(4) -0.017(2) 0.025(3) -0.020(2)
C41 0.086(5) 0.055(3) 0.074(4) 0.000(3) 0.016(4) -0.027(3)
C42 0.150(8) 0.082(5) 0.086(5) -0.008(4) 0.041(5) -0.046(5)
C43 0.026(2) 0.033(2) 0.033(2) 0.0035(17) -0.0014(16) -0.0078(17)
C44 0.041(3) 0.045(3) 0.049(3) 0.014(2) -0.010(2) -0.022(2)
C45 0.036(2) 0.047(3) 0.045(3) 0.018(2) -0.010(2) -0.010(2)
C46 0.024(2) 0.060(3) 0.039(2) 0.010(2) -0.0054(18) -0.014(2)
C47 0.053(3) 0.074(4) 0.073(4) 0.032(3) -0.029(3) -0.044(3)
C48 0.052(3) 0.065(3) 0.053(3) 0.033(3) -0.026(2) -0.035(3)
C49 0.027(2) 0.084(4) 0.044(3) 0.009(3) -0.007(2) -0.019(2)
C50 0.031(2) 0.035(2) 0.039(2) 0.0066(18) -0.0092(18) -0.0138(18)
C51 0.045(3) 0.040(3) 0.107(5) -0.031(3) 0.012(3) -0.019(2)
C52 0.044(3) 0.053(3) 0.124(6) -0.029(3) 0.009(3) -0.032(3)
C53 0.025(2) 0.042(2) 0.038(2) 0.0040(19) -0.0090(17) -0.0130(18)
C54 0.037(2) 0.029(2) 0.036(2) -0.0016(17) -0.0098(18) -0.0126(18)
C55 0.037(2) 0.035(2) 0.042(2) -0.0066(19) -0.0083(19) -0.0111(19)
C56 0.034(2) 0.028(2) 0.034(2) -0.0003(16) -0.0083(17) -0.0098(17)
C57 0.030(2) 0.086(4) 0.031(2) -0.011(2) 0.0012(19) -0.018(2)
C58 0.036(3) 0.074(4) 0.050(3) -0.006(3) -0.003(2) -0.024(3)
C59 0.041(3) 0.057(3) 0.047(3) 0.004(2) -0.010(2) -0.017(2)
C60 0.032(2) 0.056(3) 0.033(2) -0.001(2) -0.0019(18) -0.015(2)
C61 0.053(3) 0.076(4) 0.058(3) 0.017(3) -0.017(3) -0.035(3)
C62 0.050(3) 0.077(4) 0.052(3) 0.019(3) -0.015(3) -0.017(3)
C63 0.033(3) 0.121(5) 0.037(3) -0.014(3) -0.003(2) -0.014(3)
C64 0.035(2) 0.068(3) 0.041(3) -0.001(2) -0.004(2) -0.021(2)
C65 0.050(3) 0.050(3) 0.066(3) -0.013(3) -0.005(3) -0.025(2)
C66 0.042(3) 0.039(3) 0.062(3) -0.017(2) -0.005(2) -0.010(2)
C67 0.031(2) 0.033(2) 0.033(2) 0.0004(17) -0.0067(17) -0.0070(17)
C68 0.080(4) 0.047(3) 0.046(3) 0.002(2) 0.000(3) -0.026(3)
C69 0.090(5) 0.070(4) 0.047(3) 0.010(3) -0.002(3) -0.038(4)
C70 0.039(3) 0.054(3) 0.040(3) -0.004(2) -0.011(2) -0.007(2)
N1 0.0304(18) 0.0278(17) 0.045(2) 0.0019(15) -0.0072(15) -0.0128(14)
N2 0.0284(19) 0.052(2) 0.048(2) 0.0067(19) -0.0094(16) -0.0152(17)
N3 0.0304(18) 0.0344(18) 0.0305(18) 0.0016(14) -0.0082(14) -0.0113(15)
N4 0.0308(18) 0.0285(17) 0.0329(18) -0.0012(14) -0.0093(14) -0.0106(14)
N5 0.0316(18) 0.0284(17) 0.040(2) -0.0012(15) -0.0093(15) -0.0073(15)
N6 0.0316(19) 0.042(2) 0.040(2) -0.0017(16) -0.0080(16) -0.0123(16)
N7 0.029(2) 0.080(3) 0.034(2) -0.003(2) -0.0064(16) -0.012(2)
N8 0.035(2) 0.047(2) 0.0332(19) -0.0018(16) -0.0037(15) -0.0111(17)
O1 0.061(2) 0.0314(16) 0.048(2) -0.0033(14) -0.0206(17) -0.0029(15)
O2 0.0307(15) 0.0230(14) 0.0409(16) 0.0013(12) -0.0100(12) -0.0012(11)
O1W 0.129(10) 0.064(6) 0.123(10) -0.003(6) -0.032(8) 0.023(6)
O3 0.063(3) 0.119(5) 0.111(4) 0.051(4) 0.003(3) 0.027(3)
O2W 0.199(15) 0.131(11) 0.108(10) 0.020(9) 0.012(10) -0.053(11)
O4 0.027(2) 0.036(2) 0.386(13) 0.075(4) -0.030(4) -0.004(2)
O3W 0.162(14) 0.078(8) 0.237(19) 0.038(10) 0.024(13) -0.025(9)
O5 0.045(2) 0.0352(18) 0.086(3) -0.0167(18) 0.0014(18) -0.0143(15)
O6 0.0498(19) 0.0246(15) 0.0425(17) -0.0048(13) -0.0126(14) -0.0039(13)
O7 0.0316(16) 0.0329(15) 0.0420(17) -0.0087(13) -0.0018(13) -0.0065(13)
O8 0.0328(16) 0.0234(14) 0.0542(19) -0.0048(13) -0.0083(13) -0.0100(12)
Zn1 0.0243(2) 0.0224(2) 0.0328(3) 0.00095(18) -0.00666(18) -0.00615(18)
Zn2 0.0263(3) 0.0249(3) 0.0337(3) -0.00169(19) -0.00715(19) -0.00266(19)

loop_
_atom_type_symbol
_atom_type_description
_atom_type_scat_dispersion_real
_atom_type_scat_dispersion_imag
_atom_type_scat_source
C C 0.0033 0.0016 'International Tables Vol C Tables 4.2.6.8 and 6.1.1.4'
H H 0.0000 0.0000 'International Tables Vol C Tables 4.2.6.8 and 6.1.1.4'
N N 0.0061 0.0033 'International Tables Vol C Tables 4.2.6.8 and 6.1.1.4'
O O 0.0106 0.0060 'International Tables Vol C Tables 4.2.6.8 and 6.1.1.4'
Zn Zn 0.2839 1.4301 'International Tables Vol C Tables 4.2.6.8 and 6.1.1.4'

loop_
_geom_angle_atom_site_label_1
_geom_angle_atom_site_label_2
_geom_angle_atom_site_label_3
_geom_angle
_geom_angle_site_symmetry_1
_geom_angle_site_symmetry_3
C10 C1 C2 118.6(6) . .
C10 C1 H1 120.7 . .
C2 C1 H1 120.7 . .
C3 C2 C1 120.1(5) . .
C3 C2 C14 122.2(9) . .
C1 C2 C14 117.7(9) . .
C2 C3 C4 122.3(8) . .
C2 C3 H3 118.9 . .
C4 C3 H3 118.9 . .
C11 C4 C3 118.0(7) . .
C11 C4 H4 121.0 . .
C3 C4 H4 121.0 . .
C6 C5 C12 118.9(5) . .
C6 C5 H5 120.5 . .
C12 C5 H5 120.5 . .
C5 C6 C7 120.6(4) . .
C5 C6 H6 119.7 . .
C7 C6 H6 119.7 . .
C8 C7 C6 120.3(4) . .
C8 C7 C15 119.4(4) . .
C6 C7 C15 120.3(4) . .
C13 C8 C7 119.4(4) . .
C13 C8 H8 120.3 . .
C7 C8 H8 120.3 . .
C10 C9 C13 101.5(4) . .
C10 C9 C19 111.1(4) . .
C13 C9 C19 110.6(4) . .
C10 C9 C16 108.2(4) . .
C13 C9 C16 112.4(4) . .
C19 C9 C16 112.5(5) . .
C11 C10 C1 119.3(6) . .
C11 C10 C9 112.0(4) . .
C1 C10 C9 128.7(6) . .
C4 C11 C10 121.7(5) . .
C4 C11 C12 130.7(6) . .
C10 C11 C12 107.6(5) . .
C5 C12 C13 120.8(4) . .
C5 C12 C11 129.9(5) . .
C13 C12 C11 109.3(4) . .
C8 C13 C12 119.9(4) . .
C8 C13 C9 130.6(5) . .
C12 C13 C9 109.4(4) . .
O4 C14 O3 121.7(7) . .
O4 C14 C2 125.7(12) . .
O3 C14 C2 112.6(11) . .
O1 C15 O2 123.2(4) . .
O1 C15 C7 119.9(4) . .
O2 C15 C7 116.8(4) . .
C17 C16 C9 117.7(5) . .
C17 C16 H16A 107.9 . .
C9 C16 H16A 107.9 . .
C17 C16 H16B 107.9 . .
C9 C16 H16B 107.9 . .
H16A C16 H16B 107.2 . .
C16 C17 C18 110.7(6) . .
C16 C17 H17A 109.5 . .
C18 C17 H17A 109.5 . .
C16 C17 H17B 109.5 . .
C18 C17 H17B 109.5 . .
H17A C17 H17B 108.1 . .
C17 C18 H18A 109.5 . .
C17 C18 H18B 109.5 . .
H18A C18 H18B 109.5 . .
C17 C18 H18C 109.5 . .
H18A C18 H18C 109.5 . .
H18B C18 H18C 109.5 . .
C20 C19 C9 115.1(5) . .
C20 C19 H19A 108.5 . .
C9 C19 H19A 108.5 . .
C20 C19 H19B 108.5 . .
C9 C19 H19B 108.5 . .
H19A C19 H19B 107.5 . .
C21 C20 C19 113.8(6) . .
C21 C20 H20A 108.8 . .
C19 C20 H20A 108.8 . .
C21 C20 H20B 108.8 . .
C19 C20 H20B 108.8 . .
H20A C20 H20B 107.7 . .
C20 C21 H21A 109.5 . .
C20 C21 H21B 109.5 . .
H21A C21 H21B 109.5 . .
C20 C21 H21C 109.5 . .
H21A C21 H21C 109.5 . .
H21B C21 H21C 109.5 . .
C31 C22 C23 119.1(4) . .
C31 C22 H22 120.4 . .
C23 C22 H22 120.4 . .
C24 C23 C22 119.6(4) . .
C24 C23 C35 121.4(4) . .
C22 C23 C35 119.0(4) . .
C25 C24 C23 121.4(4) . .
C25 C24 H24 119.3 . .
C23 C24 H24 119.3 . .
C24 C25 C32 118.3(4) . .
C24 C25 H25 120.8 . .
C32 C25 H25 120.8 . .
C27 C26 C33 118.8(4) . .
C27 C26 H26 120.6 . .
C33 C26 H26 120.6 . .
C26 C27 C28 121.3(4) . .
C26 C27 H27 119.3 . .
C28 C27 H27 119.3 . .
C27 C28 C29 119.6(4) . .
C27 C28 C36 121.8(4) . .
C29 C28 C36 118.5(4) . .
C34 C29 C28 119.3(4) . .
C34 C29 H29 120.4 . .
C28 C29 H29 120.4 . .
C34 C30 C31 100.2(3) . .
C34 C30 C40 111.4(4) . .
C31 C30 C40 112.2(4) . .
C34 C30 C37 112.0(4) . .
C31 C30 C37 111.4(4) . .
C40 C30 C37 109.3(4) . .
C22 C31 C32 120.7(4) . .
C22 C31 C30 127.6(4) . .
C32 C31 C30 111.6(4) . .
C31 C32 C25 120.7(4) . .
C31 C32 C33 108.2(4) . .
C25 C32 C33 131.1(4) . .
C34 C33 C26 120.5(4) . .
C34 C33 C32 108.2(4) . .
C26 C33 C32 131.3(4) . .
C29 C34 C33 120.4(4) . .
C29 C34 C30 127.9(4) . .
C33 C34 C30 111.7(4) . .
O5 C35 O6 123.5(4) . .
O5 C35 C23 119.6(4) . .
O6 C35 C23 116.9(4) . .
O7 C36 O8 122.2(4) . .
O7 C36 C28 120.4(4) . .
O8 C36 C28 117.4(4) . .
C38 C37 C30 116.6(4) . .
C38 C37 H37A 108.1 . .
C30 C37 H37A 108.1 . .
C38 C37 H37B 108.1 . .
C30 C37 H37B 108.1 . .
H37A C37 H37B 107.3 . .
C39 C38 C37 113.7(6) . .
C39 C38 H38A 108.8 . .
C37 C38 H38A 108.8 . .
C39 C38 H38B 108.8 . .
C37 C38 H38B 108.8 . .
H38A C38 H38B 107.7 . .
C38 C39 H39A 109.5 . .
C38 C39 H39B 109.5 . .
H39A C39 H39B 109.5 . .
C38 C39 H39C 109.5 . .
H39A C39 H39C 109.5 . .
H39B C39 H39C 109.5 . .
C41 C40 C30 116.2(4) . .
C41 C40 H40A 108.2 . .
C30 C40 H40A 108.2 . .
C41 C40 H40B 108.2 . .
C30 C40 H40B 108.2 . .
H40A C40 H40B 107.4 . .
C42 C41 C40 112.0(6) . .
C42 C41 H41A 109.2 . .
C40 C41 H41A 109.2 . .
C42 C41 H41B 109.2 . .
C40 C41 H41B 109.2 . .
H41A C41 H41B 107.9 . .
C41 C42 H42A 109.5 . .
C41 C42 H42B 109.5 . .
H42A C42 H42B 109.5 . .
C41 C42 H42C 109.5 . .
H42A C42 H42C 109.5 . .
H42B C42 H42C 109.5 . .
C48 C43 C44 118.7(4) . .
C48 C43 C50 123.0(4) . .
C44 C43 C50 118.3(4) . .
C43 C44 C45 120.5(4) . .
C43 C44 H44 119.7 . .
C45 C44 H44 119.7 . .
C46 C45 C44 121.2(4) . .
C46 C45 H45 119.4 . .
C44 C45 H45 119.4 . .
C45 C46 C47 118.0(4) . .
C45 C46 C49 121.6(4) . .
C47 C46 C49 120.3(4) . .
C46 C47 C48 121.4(4) . .
C46 C47 H47 119.3 . .
C48 C47 H47 119.3 . .
C43 C48 C47 120.1(4) . .
C43 C48 H48 119.9 . .
C47 C48 H48 119.9 . .
N2 C49 C46 111.1(4) 2_776 .
N2 C49 H49A 109.4 2_776 .
C46 C49 H49A 109.4 . .
N2 C49 H49B 109.4 2_776 .
C46 C49 H49B 109.4 . .
H49A C49 H49B 108.0 . .
N3 C50 C43 112.7(3) . .
N3 C50 H50A 109.0 . .
C43 C50 H50A 109.0 . .
N3 C50 H50B 109.0 . .
C43 C50 H50B 109.0 . .
H50A C50 H50B 107.8 . .
C52 C51 N1 109.7(5) . .
C52 C51 H51 125.1 . .
N1 C51 H51 125.1 . .
C51 C52 N2 106.4(4) . .
C51 C52 H52 126.8 . .
N2 C52 H52 126.8 . .
N1 C53 N2 111.2(4) . .
N1 C53 H53 124.4 . .
N2 C53 H53 124.4 . .
C55 C54 N4 109.5(4) . .
C55 C54 H54 125.2 . .
N4 C54 H54 125.2 . .
C54 C55 N3 106.5(4) . .
C54 C55 H55 126.7 . .
N3 C55 H55 126.7 . .
N4 C56 N3 111.4(4) . .
N4 C56 H56 124.3 . .
N3 C56 H56 124.3 . .
C58 C57 C62 119.8(5) . .
C58 C57 C63 120.6(5) . .
C62 C57 C63 119.6(5) . .
C57 C58 C59 119.5(5) . .
C57 C58 H58 120.2 . .
C59 C58 H58 120.2 . .
C60 C59 C58 121.7(5) . .
C60 C59 H59 119.1 . .
C58 C59 H59 119.1 . .
C61 C60 C59 118.5(4) . .
C61 C60 C64 121.0(4) . .
C59 C60 C64 120.4(4) . .
C60 C61 C62 121.1(5) . .
C60 C61 H61 119.5 . .
C62 C61 H61 119.5 . .
C57 C62 C61 119.3(5) . .
C57 C62 H62 120.3 . .
C61 C62 H62 120.3 . .
N7 C63 C57 111.2(4) . .
N7 C63 H63A 109.4 . .
C57 C63 H63A 109.4 . .
N7 C63 H63B 109.4 . .
C57 C63 H63B 109.4 . .
H63A C63 H63B 108.0 . .
N6 C64 C60 111.8(4) . .
N6 C64 H64A 109.3 . .
C60 C64 H64A 109.3 . .
N6 C64 H64B 109.3 . .
C60 C64 H64B 109.3 . .
H64A C64 H64B 107.9 . .
N6 C65 C66 106.8(4) . .
N6 C65 H65 126.6 . .
C66 C65 H65 126.6 . .
C65 C66 N5 108.2(4) . .
C65 C66 H66 125.9 . .
N5 C66 H66 125.9 . .
N5 C67 N6 110.9(4) . .
N5 C67 H67 124.6 . .
N6 C67 H67 124.6 . .
C69 C68 N8 109.8(5) . .
C69 C68 H68 125.1 . .
N8 C68 H68 125.1 . .
C68 C69 N7 106.3(5) . .
C68 C69 H69 126.8 . .
N7 C69 H69 126.8 . .
N8 C70 N7 112.5(5) . .
N8 C70 H70 123.8 . .
N7 C70 H70 123.8 . .
C53 N1 C51 105.5(4) . .
C53 N1 Zn1 124.4(3) . .
C51 N1 Zn1 130.0(3) . .
C53 N2 C52 107.2(4) . .
C53 N2 C49 125.4(4) . 2_776
C52 N2 C49 127.4(4) . 2_776
C56 N3 C55 107.1(4) . .
C56 N3 C50 126.1(4) . .
C55 N3 C50 126.6(4) . .
C56 N4 C54 105.4(3) . .
C56 N4 Zn1 125.4(3) . .
C54 N4 Zn1 129.2(3) . .
C67 N5 C66 106.3(4) . .
C67 N5 Zn2 127.3(3) . .
C66 N5 Zn2 126.5(3) . .
C67 N6 C65 107.9(4) . .
C67 N6 C64 125.3(4) . .
C65 N6 C64 126.7(4) . .
C70 N7 C69 107.0(4) . .
C70 N7 C63 126.3(5) . .
C69 N7 C63 126.7(5) . .
C70 N8 C68 104.5(4) . .
C70 N8 Zn2 128.3(3) . 2_495
C68 N8 Zn2 127.2(3) . 2_495
C15 O2 Zn1 110.4(3) . .
C14 O4 Zn2 107.6(8) . .
C35 O6 Zn2 111.7(3) . .
C36 O8 Zn1 107.9(3) . 1_475
O2 Zn1 N4 120.49(13) . .
O2 Zn1 O8 112.61(12) . 1_635
N4 Zn1 O8 109.38(13) . 1_635
O2 Zn1 N1 107.60(13) . .
N4 Zn1 N1 109.23(14) . .
O8 Zn1 N1 94.27(13) 1_635 .
O6 Zn2 N5 124.46(14) . .
O6 Zn2 N8 98.40(15) . 2_495
N5 Zn2 N8 110.94(15) . 2_495
O6 Zn2 O4 95.3(2) . .
N5 Zn2 O4 106.15(16) . .
N8 Zn2 O4 122.1(3) 2_495 .

loop_
_geom_bond_atom_site_label_1
_geom_bond_atom_site_label_2
_geom_bond_distance
_geom_bond_site_symmetry_2
C1 C10 1.402(7) .
C1 C2 1.408(10) .
C1 H1 0.9300 .
C2 C3 1.348(12) .
C2 C14 1.502(8) .
C3 C4 1.392(8) .
C3 H3 0.9300 .
C4 C11 1.372(9) .
C4 H4 0.9300 .
C5 C6 1.386(6) .
C5 C12 1.391(7) .
C5 H5 0.9300 .
C6 C7 1.397(6) .
C6 H6 0.9300 .
C7 C8 1.395(6) .
C7 C15 1.501(5) .
C8 C13 1.387(6) .
C8 H8 0.9300 .
C9 C10 1.506(8) .
C9 C13 1.537(6) .
C9 C19 1.538(7) .
C9 C16 1.563(7) .
C10 C11 1.390(8) .
C11 C12 1.472(6) .
C12 C13 1.404(7) .
C14 O4 1.128(15) .
C14 O3 1.371(14) .
C15 O1 1.232(5) .
C15 O2 1.290(5) .
C16 C17 1.477(10) .
C16 H16A 0.9700 .
C16 H16B 0.9700 .
C17 C18 1.562(9) .
C17 H17A 0.9700 .
C17 H17B 0.9700 .
C18 H18A 0.9600 .
C18 H18B 0.9600 .
C18 H18C 0.9600 .
C19 C20 1.514(8) .
C19 H19A 0.9700 .
C19 H19B 0.9700 .
C20 C21 1.503(9) .
C20 H20A 0.9700 .
C20 H20B 0.9700 .
C21 H21A 0.9600 .
C21 H21B 0.9600 .
C21 H21C 0.9600 .
C22 C31 1.380(6) .
C22 C23 1.396(6) .
C22 H22 0.9300 .
C23 C24 1.394(6) .
C23 C35 1.501(6) .
C24 C25 1.383(6) .
C24 H24 0.9300 .
C25 C32 1.392(6) .
C25 H25 0.9300 .
C26 C27 1.379(6) .
C26 C33 1.398(6) .
C26 H26 0.9300 .
C27 C28 1.394(6) .
C27 H27 0.9300 .
C28 C29 1.401(6) .
C28 C36 1.496(5) .
C29 C34 1.387(6) .
C29 H29 0.9300 .
C30 C34 1.523(6) .
C30 C31 1.533(6) .
C30 C40 1.534(7) .
C30 C37 1.536(8) .
C31 C32 1.388(6) .
C32 C33 1.476(6) .
C33 C34 1.394(6) .
C35 O5 1.233(6) .
C35 O6 1.278(5) .
C36 O7 1.238(5) .
C36 O8 1.290(5) .
C37 C38 1.518(9) .
C37 H37A 0.9700 .
C37 H37B 0.9700 .
C38 C39 1.504(9) .
C38 H38A 0.9700 .
C38 H38B 0.9700 .
C39 H39A 0.9600 .
C39 H39B 0.9600 .
C39 H39C 0.9600 .
C40 C41 1.519(9) .
C40 H40A 0.9700 .
C40 H40B 0.9700 .
C41 C42 1.517(9) .
C41 H41A 0.9700 .
C41 H41B 0.9700 .
C42 H42A 0.9600 .
C42 H42B 0.9600 .
C42 H42C 0.9600 .
C43 C48 1.380(6) .
C43 C44 1.384(6) .
C43 C50 1.523(6) .
C44 C45 1.398(6) .
C44 H44 0.9300 .
C45 C46 1.369(7) .
C45 H45 0.9300 .
C46 C47 1.385(7) .
C46 C49 1.505(6) .
C47 C48 1.395(7) .
C47 H47 0.9300 .
C48 H48 0.9300 .
C49 N2 1.483(6) 2_776
C49 H49A 0.9700 .
C49 H49B 0.9700 .
C50 N3 1.458(5) .
C50 H50A 0.9700 .
C50 H50B 0.9700 .
C51 C52 1.337(8) .
C51 N1 1.368(6) .
C51 H51 0.9300 .
C52 N2 1.368(7) .
C52 H52 0.9300 .
C53 N1 1.317(6) .
C53 N2 1.331(6) .
C53 H53 0.9300 .
C54 C55 1.348(6) .
C54 N4 1.385(5) .
C54 H54 0.9300 .
C55 N3 1.382(6) .
C55 H55 0.9300 .
C56 N4 1.330(5) .
C56 N3 1.339(5) .
C56 H56 0.9300 .
C57 C58 1.364(8) .
C57 C62 1.395(8) .
C57 C63 1.523(7) .
C58 C59 1.395(7) .
C58 H58 0.9300 .
C59 C60 1.371(7) .
C59 H59 0.9300 .
C60 C61 1.369(7) .
C60 C64 1.514(6) .
C61 C62 1.398(7) .
C61 H61 0.9300 .
C62 H62 0.9300 .
C63 N7 1.474(6) .
C63 H63A 0.9700 .
C63 H63B 0.9700 .
C64 N6 1.479(6) .
C64 H64A 0.9700 .
C64 H64B 0.9700 .
C65 N6 1.364(6) .
C65 C66 1.366(7) .
C65 H65 0.9300 .
C66 N5 1.385(6) .
C66 H66 0.9300 .
C67 N5 1.327(5) .
C67 N6 1.336(6) .
C67 H67 0.9300 .
C68 C69 1.343(8) .
C68 N8 1.374(6) .
C68 H68 0.9300 .
C69 N7 1.362(8) .
C69 H69 0.9300 .
C70 N8 1.313(6) .
C70 N7 1.321(6) .
C70 H70 0.9300 .
N1 Zn1 2.013(3) .
N2 C49 1.483(6) 2_776
N4 Zn1 1.999(3) .
N5 Zn2 2.001(4) .
N8 Zn2 2.024(4) 2_495
O2 Zn1 1.964(3) .
O4 Zn2 2.040(5) .
O6 Zn2 1.984(3) .
O8 Zn1 2.001(3) 1_475
Zn1 O8 2.001(3) 1_635
Zn2 N8 2.024(4) 2_495

loop_
_geom_torsion_atom_site_label_1
_geom_torsion_atom_site_label_2
_geom_torsion_atom_site_label_3
_geom_torsion_atom_site_label_4
_geom_torsion
_geom_torsion_site_symmetry_4
C10 C1 C2 C3 -2.5(9) .
C10 C1 C2 C14 178.8(5) .
C1 C2 C3 C4 0.8(11) .
C14 C2 C3 C4 179.3(7) .
C2 C3 C4 C11 0.0(11) .
C12 C5 C6 C7 -1.1(8) .
C5 C6 C7 C8 2.1(7) .
C5 C6 C7 C15 -177.6(4) .
C6 C7 C8 C13 -1.9(6) .
C15 C7 C8 C13 177.8(4) .
C2 C1 C10 C11 3.5(7) .
C2 C1 C10 C9 -176.2(5) .
C13 C9 C10 C11 3.7(5) .
C19 C9 C10 C11 -114.0(5) .
C16 C9 C10 C11 122.1(5) .
C13 C9 C10 C1 -176.7(5) .
C19 C9 C10 C1 65.7(6) .
C16 C9 C10 C1 -58.2(6) .
C3 C4 C11 C10 1.0(10) .
C3 C4 C11 C12 -179.7(6) .
C1 C10 C11 C4 -2.8(8) .
C9 C10 C11 C4 176.9(5) .
C1 C10 C11 C12 177.8(4) .
C9 C10 C11 C12 -2.5(6) .
C6 C5 C12 C13 0.0(8) .
C6 C5 C12 C11 -179.5(5) .
C4 C11 C12 C5 0.3(10) .
C10 C11 C12 C5 179.7(5) .
C4 C11 C12 C13 -179.3(6) .
C10 C11 C12 C13 0.1(6) .
C7 C8 C13 C12 0.8(6) .
C7 C8 C13 C9 177.7(4) .
C5 C12 C13 C8 0.1(7) .
C11 C12 C13 C8 179.8(4) .
C5 C12 C13 C9 -177.4(5) .
C11 C12 C13 C9 2.3(5) .
C10 C9 C13 C8 179.4(4) .
C19 C9 C13 C8 -62.6(6) .
C16 C9 C13 C8 64.0(7) .
C10 C9 C13 C12 -3.5(5) .
C19 C9 C13 C12 114.5(5) .
C16 C9 C13 C12 -118.9(5) .
C3 C2 C14 O4 -154.1(8) .
C1 C2 C14 O4 24.5(10) .
C3 C2 C14 O3 25.7(9) .
C1 C2 C14 O3 -155.7(6) .
C8 C7 C15 O1 -21.9(6) .
C6 C7 C15 O1 157.8(4) .
C8 C7 C15 O2 158.3(4) .
C6 C7 C15 O2 -22.1(6) .
C10 C9 C16 C17 -177.9(5) .
C13 C9 C16 C17 -66.7(7) .
C19 C9 C16 C17 58.9(7) .
C9 C16 C17 C18 -178.3(6) .
C10 C9 C19 C20 57.6(6) .
C13 C9 C19 C20 -54.3(6) .
C16 C9 C19 C20 179.1(5) .
C9 C19 C20 C21 -175.1(5) .
C31 C22 C23 C24 -0.4(7) .
C31 C22 C23 C35 -178.1(4) .
C22 C23 C24 C25 -1.1(8) .
C35 C23 C24 C25 176.5(5) .
C23 C24 C25 C32 0.7(8) .
C33 C26 C27 C28 -1.4(7) .
C26 C27 C28 C29 -1.8(7) .
C26 C27 C28 C36 179.4(4) .
C27 C28 C29 C34 2.9(7) .
C36 C28 C29 C34 -178.2(4) .
C23 C22 C31 C32 2.2(7) .
C23 C22 C31 C30 179.1(5) .
C34 C30 C31 C22 -178.0(5) .
C40 C30 C31 C22 63.6(7) .
C37 C30 C31 C22 -59.4(7) .
C34 C30 C31 C32 -1.0(6) .
C40 C30 C31 C32 -119.3(5) .
C37 C30 C31 C32 117.7(5) .
C22 C31 C32 C25 -2.7(8) .
C30 C31 C32 C25 -180.0(5) .
C22 C31 C32 C33 177.8(5) .
C30 C31 C32 C33 0.5(6) .
C24 C25 C32 C31 1.2(8) .
C24 C25 C32 C33 -179.4(5) .
C27 C26 C33 C34 3.4(8) .
C27 C26 C33 C32 -177.4(5) .
C31 C32 C33 C34 0.3(5) .
C25 C32 C33 C34 -179.2(5) .
C31 C32 C33 C26 -179.0(5) .
C25 C32 C33 C26 1.6(9) .
C28 C29 C34 C33 -0.8(7) .
C28 C29 C34 C30 178.3(5) .
C26 C33 C34 C29 -2.3(7) .
C32 C33 C34 C29 178.3(4) .
C26 C33 C34 C30 178.4(5) .
C32 C33 C34 C30 -1.0(6) .
C31 C30 C34 C29 -178.0(5) .
C40 C30 C34 C29 -59.1(6) .
C37 C30 C34 C29 63.7(7) .
C31 C30 C34 C33 1.2(5) .
C40 C30 C34 C33 120.1(4) .
C37 C30 C34 C33 -117.1(5) .
C24 C23 C35 O5 -150.3(5) .
C22 C23 C35 O5 27.4(7) .
C24 C23 C35 O6 27.3(6) .
C22 C23 C35 O6 -155.1(4) .
C27 C28 C36 O7 173.9(4) .
C29 C28 C36 O7 -4.9(6) .
C27 C28 C36 O8 -6.2(6) .
C29 C28 C36 O8 174.9(4) .
C34 C30 C37 C38 61.4(6) .
C31 C30 C37 C38 -49.9(6) .
C40 C30 C37 C38 -174.6(4) .
C30 C37 C38 C39 -175.1(5) .
C34 C30 C40 C41 -52.4(6) .
C31 C30 C40 C41 59.2(6) .
C37 C30 C40 C41 -176.7(4) .
C30 C40 C41 C42 179.4(5) .
C48 C43 C44 C45 -1.0(7) .
C50 C43 C44 C45 -179.1(4) .
C43 C44 C45 C46 0.0(8) .
C44 C45 C46 C47 1.1(8) .
C44 C45 C46 C49 178.5(5) .
C45 C46 C47 C48 -1.1(9) .
C49 C46 C47 C48 -178.6(5) .
C44 C43 C48 C47 1.0(8) .
C50 C43 C48 C47 179.0(5) .
C46 C47 C48 C43 0.1(10) .
C45 C46 C49 N2 117.1(5) 2_776
C47 C46 C49 N2 -65.5(7) 2_776
C48 C43 C50 N3 5.9(6) .
C44 C43 C50 N3 -176.0(4) .
N1 C51 C52 N2 0.8(8) .
N4 C54 C55 N3 0.2(5) .
C62 C57 C58 C59 -0.6(8) .
C63 C57 C58 C59 -178.9(5) .
C57 C58 C59 C60 -0.2(8) .
C58 C59 C60 C61 0.9(8) .
C58 C59 C60 C64 178.5(5) .
C59 C60 C61 C62 -0.7(8) .
C64 C60 C61 C62 -178.3(5) .
C58 C57 C62 C61 0.7(8) .
C63 C57 C62 C61 179.0(5) .
C60 C61 C62 C57 -0.1(9) .
C58 C57 C63 N7 -95.0(6) .
C62 C57 C63 N7 86.7(7) .
C61 C60 C64 N6 -70.1(6) .
C59 C60 C64 N6 112.3(5) .
N6 C65 C66 N5 -0.6(6) .
N8 C68 C69 N7 0.1(7) .
N2 C53 N1 C51 -0.2(5) .
N2 C53 N1 Zn1 178.8(3) .
C52 C51 N1 C53 -0.4(7) .
C52 C51 N1 Zn1 -179.3(4) .
N1 C53 N2 C52 0.7(6) .
N1 C53 N2 C49 -177.6(4) 2_776
C51 C52 N2 C53 -0.9(7) .
C51 C52 N2 C49 177.3(5) 2_776
N4 C56 N3 C55 -0.5(5) .
N4 C56 N3 C50 -176.2(4) .
C54 C55 N3 C56 0.1(5) .
C54 C55 N3 C50 175.8(4) .
C43 C50 N3 C56 94.5(5) .
C43 C50 N3 C55 -80.4(5) .
N3 C56 N4 C54 0.6(4) .
N3 C56 N4 Zn1 -178.3(3) .
C55 C54 N4 C56 -0.5(5) .
C55 C54 N4 Zn1 178.3(3) .
N6 C67 N5 C66 -0.7(5) .
N6 C67 N5 Zn2 178.5(3) .
C65 C66 N5 C67 0.8(5) .
C65 C66 N5 Zn2 -178.5(3) .
N5 C67 N6 C65 0.4(5) .
N5 C67 N6 C64 175.7(4) .
C66 C65 N6 C67 0.2(6) .
C66 C65 N6 C64 -175.0(4) .
C60 C64 N6 C67 130.3(5) .
C60 C64 N6 C65 -55.3(7) .
N8 C70 N7 C69 -0.7(6) .
N8 C70 N7 C63 179.4(4) .
C68 C69 N7 C70 0.3(7) .
C68 C69 N7 C63 -179.7(5) .
C57 C63 N7 C70 -103.1(6) .
C57 C63 N7 C69 77.0(7) .
N7 C70 N8 C68 0.7(6) .
N7 C70 N8 Zn2 179.8(3) 2_495
C69 C68 N8 C70 -0.5(6) .
C69 C68 N8 Zn2 -179.6(4) 2_495
O1 C15 O2 Zn1 -5.5(5) .
C7 C15 O2 Zn1 174.3(3) .
O3 C14 O4 Zn2 -1.8(8) .
C2 C14 O4 Zn2 178.0(5) .
O5 C35 O6 Zn2 3.2(6) .
C23 C35 O6 Zn2 -174.2(3) .
O7 C36 O8 Zn1 -5.0(5) 1_475
C28 C36 O8 Zn1 175.1(3) 1_475
C15 O2 Zn1 N4 53.2(3) .
C15 O2 Zn1 O8 -175.3(2) 1_635
C15 O2 Zn1 N1 -72.8(3) .
C56 N4 Zn1 O2 132.3(3) .
C54 N4 Zn1 O2 -46.3(4) .
C56 N4 Zn1 O8 -0.6(4) 1_635
C54 N4 Zn1 O8 -179.1(3) 1_635
C56 N4 Zn1 N1 -102.5(3) .
C54 N4 Zn1 N1 79.0(4) .
C53 N1 Zn1 O2 -97.1(3) .
C51 N1 Zn1 O2 81.6(5) .
C53 N1 Zn1 N4 130.5(3) .
C51 N1 Zn1 N4 -50.8(5) .
C53 N1 Zn1 O8 18.2(4) 1_635
C51 N1 Zn1 O8 -163.0(5) 1_635
C35 O6 Zn2 N5 -37.0(3) .
C35 O6 Zn2 N8 85.7(3) 2_495
C35 O6 Zn2 O4 -150.7(4) .
C67 N5 Zn2 O6 -0.6(4) .
C66 N5 Zn2 O6 178.6(3) .
C67 N5 Zn2 N8 -117.4(4) 2_495
C66 N5 Zn2 N8 61.7(4) 2_495
C67 N5 Zn2 O4 107.9(4) .
C66 N5 Zn2 O4 -73.0(5) .
C14 O4 Zn2 O6 -155.2(5) .
C14 O4 Zn2 N5 76.6(6) .
C14 O4 Zn2 N8 -51.8(5) 2_495
